data_4062353
loop_
_publ_author_name
'Dakternieks, Dainis'
'Duthie, Andrew'
'Smyth, Douglas R.'
'Stapleton, Clynton P. D.'
'Tiekink, Edward R. T.'

_publ_section_title
;
 Steric Control over Molecular Structure and Supramolecular Association
 Exerted by Tin- and Ligand-Bound Groups in Diorganotin Carboxylates
;
_journal_issue 22
_journal_name_full Organometallics
_journal_page_first 4599
_journal_page_last 4603
_journal_paper_doi 10.1021/om0340140
_journal_volume 22
_journal_year 2003
_chemical_formula_moiety 'C14 H14 N2 O4 Sn '
_chemical_formula_sum 'C14 H14 N2 O4 Sn'
_chemical_formula_weight 392.97
_space_group_IT_number 14
_symmetry_cell_setting monoclinic
_symmetry_space_group_name_Hall '-P 2ybc'
_symmetry_space_group_name_H-M 'P 1 21/c 1'
_cell_angle_alpha 90
_cell_angle_beta 109.50(3)
_cell_angle_gamma 90
_cell_formula_units_Z 4
_cell_length_a 12.304(9)
_cell_length_b 8.857(3)
_cell_length_c 13.940(10)
_cell_measurement_temperature 173
_cell_volume 1432.0(15)
_diffrn_ambient_temperature 173
_exptl_crystal_density_diffrn 1.823
_cod_original_sg_symbol_H-M 'P 21/c'
_cod_original_formula_sum 'C14 H14 N2 O4 Sn '
_cod_database_code 4062353

loop_
_symmetry_equiv_pos_as_xyz
'  +x,  +y,  +z'
'  -x,1/2+y,1/2-z'
'  -x,  -y,  -z'
'  +x,1/2-y,1/2+z'

loop_
_atom_site_label
_atom_site_type_symbol
_atom_site_fract_x
_atom_site_fract_y
_atom_site_fract_z
_atom_site_U_iso_or_equiv
_atom_site_adp_type
_atom_site_occupancy
_atom_site_symmetry_multiplicity
_atom_site_calc_flag
_atom_site_refinement_flags
_atom_site_disorder_assembly
_atom_site_disorder_group
Sn Sn 0.173833(15) 0.136065(19) 0.251979(13) 0.01607(7) Uani 1 1 d . . .
O1 O 0.04382(16) -0.0594(2) 0.25687(16) 0.0220(4) Uani 1 1 d . . .
O2 O 0.01261(16) -0.2757(2) 0.32671(15) 0.0207(4) Uani 1 1 d . . .
O3 O 0.35902(17) 0.1903(2) 0.30586(18) 0.0280(5) Uani 1 1 d . . .
O4 O 0.50323(17) 0.3540(2) 0.32880(18) 0.0307(5) Uani 1 1 d . . .
N1 N 0.27276(19) -0.0959(3) 0.33905(18) 0.0192(5) Uani 1 1 d . . .
N2 N 0.20683(19) 0.3844(2) 0.18810(17) 0.0168(4) Uani 1 1 d . . .
C1 C 0.0768(2) -0.1794(3) 0.3056(2) 0.0178(5) Uani 1 1 d . . .
C2 C 0.2048(2) -0.2095(3) 0.3480(2) 0.0166(5) Uani 1 1 d . . .
C3 C 0.2469(2) -0.3460(3) 0.3936(2) 0.0208(6) Uani 1 1 d . . .
H3 H 0.1956 -0.4245 0.3970 0.025 Uiso 1 1 calc R . .
C4 C 0.3646(3) -0.3659(3) 0.4342(2) 0.0266(6) Uani 1 1 d . . .
H4 H 0.3959 -0.4581 0.4665 0.032 Uiso 1 1 calc R . .
C5 C 0.4358(3) -0.2501(4) 0.4270(3) 0.0302(7) Uani 1 1 d . . .
H5 H 0.5172 -0.2610 0.4546 0.036 Uiso 1 1 calc R . .
C6 C 0.3875(3) -0.1173(3) 0.3789(3) 0.0278(7) Uani 1 1 d . . .
H6 H 0.4374 -0.0380 0.3739 0.033 Uiso 1 1 calc R . .
C7 C 0.4020(2) 0.3162(3) 0.2905(2) 0.0201(6) Uani 1 1 d . . .
C8 C 0.3189(2) 0.4243(3) 0.2186(2) 0.0179(5) Uani 1 1 d . . .
C9 C 0.3565(2) 0.5561(3) 0.1880(2) 0.0210(6) Uani 1 1 d . . .
H9 H 0.4362 0.5807 0.2111 0.025 Uiso 1 1 calc R . .
C10 C 0.2773(3) 0.6521(3) 0.1236(2) 0.0240(6) Uani 1 1 d . . .
H10 H 0.3012 0.7444 0.1022 0.029 Uiso 1 1 calc R . .
C11 C 0.1623(2) 0.6113(3) 0.0907(2) 0.0220(6) Uani 1 1 d . . .
H11 H 0.1059 0.6745 0.0453 0.026 Uiso 1 1 calc R . .
C12 C 0.1307(2) 0.4777(3) 0.1247(2) 0.0194(5) Uani 1 1 d . . .
H12 H 0.0514 0.4508 0.1022 0.023 Uiso 1 1 calc R . .
C13 C 0.1641(3) 0.2131(4) 0.3914(2) 0.0273(6) Uani 1 1 d . . .
H13A H 0.0940 0.1735 0.4009 0.041 Uiso 1 1 calc R . .
H13B H 0.1620 0.3237 0.3913 0.041 Uiso 1 1 calc R . .
H13C H 0.2317 0.1779 0.4471 0.041 Uiso 1 1 calc R . .
C14 C 0.1690(3) 0.0472(3) 0.1111(2) 0.0265(6) Uani 1 1 d . . .
H14A H 0.1348 -0.0540 0.1027 0.040 Uiso 1 1 calc R . .
H14B H 0.2475 0.0411 0.1087 0.040 Uiso 1 1 calc R . .
H14C H 0.1223 0.1130 0.0563 0.040 Uiso 1 1 calc R . .

loop_
_atom_site_aniso_label
_atom_site_aniso_U_11
_atom_site_aniso_U_22
_atom_site_aniso_U_33
_atom_site_aniso_U_23
_atom_site_aniso_U_13
_atom_site_aniso_U_12
Sn 0.01543(10) 0.01522(10) 0.01742(10) -0.00005(7) 0.00530(7) -0.00027(7)
O1 0.0182(10) 0.0166(9) 0.0299(11) 0.0053(8) 0.0065(8) 0.0009(7)
O2 0.0174(9) 0.0175(9) 0.0261(11) 0.0014(8) 0.0058(8) -0.0028(7)
O3 0.0169(10) 0.0194(10) 0.0434(14) 0.0115(9) 0.0044(9) 0.0005(8)
O4 0.0163(10) 0.0262(11) 0.0442(14) 0.0062(10) 0.0027(9) -0.0017(9)
N1 0.0164(11) 0.0181(11) 0.0227(12) 0.0025(9) 0.0059(9) 0.0003(9)
N2 0.0158(11) 0.0153(10) 0.0188(11) 0.0000(9) 0.0052(9) -0.0004(8)
C1 0.0191(13) 0.0150(12) 0.0193(13) -0.0034(10) 0.0064(11) -0.0010(10)
C2 0.0195(13) 0.0168(12) 0.0149(12) -0.0008(10) 0.0074(10) -0.0004(10)
C3 0.0223(13) 0.0162(13) 0.0240(14) 0.0000(11) 0.0080(11) -0.0001(11)
C4 0.0291(15) 0.0197(14) 0.0288(15) 0.0039(12) 0.0069(12) 0.0084(12)
C5 0.0176(14) 0.0306(16) 0.0383(18) 0.0079(14) 0.0037(13) 0.0055(12)
C6 0.0178(14) 0.0244(15) 0.0382(17) 0.0071(13) 0.0054(12) -0.0002(11)
C7 0.0155(12) 0.0192(13) 0.0257(15) 0.0015(11) 0.0070(11) 0.0029(10)
C8 0.0147(12) 0.0196(13) 0.0197(13) -0.0024(11) 0.0063(10) 0.0004(10)
C9 0.0178(13) 0.0206(13) 0.0259(14) -0.0001(11) 0.0090(11) -0.0027(10)
C10 0.0296(15) 0.0203(14) 0.0239(14) 0.0022(11) 0.0114(12) -0.0026(12)
C11 0.0214(14) 0.0202(14) 0.0216(14) 0.0040(11) 0.0036(11) 0.0030(10)
C12 0.0162(12) 0.0217(13) 0.0188(13) -0.0007(11) 0.0036(11) -0.0011(11)
C13 0.0381(17) 0.0265(15) 0.0187(14) -0.0024(12) 0.0114(13) 0.0012(13)
C14 0.0396(17) 0.0202(14) 0.0222(15) -0.0017(12) 0.0138(13) 0.0037(12)

loop_
_geom_bond_atom_site_label_1
_geom_bond_atom_site_label_2
_geom_bond_distance
_geom_bond_site_symmetry_2
_geom_bond_publ_flag
Sn C14 2.097(3) . ?
Sn C13 2.101(3) . ?
Sn O3 2.201(3) . ?
Sn O2 2.323(2) 2 ?
Sn O1 2.374(2) . ?
Sn N2 2.457(2) . ?
Sn N1 2.488(2) . ?
O1 C1 1.254(3) . ?
O2 C1 1.262(3) . ?
O2 Sn 2.323(2) 2_545 ?
O3 C7 1.282(3) . ?
O4 C7 1.226(3) . ?
N1 C2 1.340(3) . ?
N1 C6 1.347(4) . ?
N2 C12 1.338(3) . ?
N2 C8 1.347(3) . ?
C1 C2 1.510(4) . ?
C2 C3 1.383(4) . ?
C3 C4 1.379(4) . ?
C4 C5 1.374(4) . ?
C5 C6 1.386(4) . ?
C7 C8 1.511(4) . ?
C8 C9 1.375(4) . ?
C9 C10 1.376(4) . ?
C10 C11 1.382(4) . ?
C11 C12 1.378(4) . ?
